data_4000247
_journal_name_full 'Chemistry of Materials'
_journal_paper_doi 10.1021/cm021711u
_journal_year 2003
_chemical_formula_moiety ' C4 H13 N1 O8 P2 U1 '
_chemical_formula_sum 'C4 H13 N O8 P2 U'
_chemical_formula_weight 503.13
_space_group_IT_number 14
_symmetry_cell_setting monoclinic
_symmetry_space_group_name_Hall '-P 2yab'
_symmetry_space_group_name_H-M 'P 1 21/a 1'
_cell_angle_alpha 90
_cell_angle_beta 90.4901(15)
_cell_angle_gamma 90
_cell_formula_units_Z 4
_cell_length_a 10.0682(4)
_cell_length_b 8.9121(3)
_cell_length_c 12.9631(7)
_cell_measurement_reflns_used 2276
_cell_measurement_temperature 150
_cell_measurement_theta_max 27
_cell_measurement_theta_min 5
_cell_volume 1163.1
_diffrn_ambient_temperature 150
_diffrn_measured_fraction_theta_max 0.986
_diffrn_measurement_method \w
_diffrn_radiation_type 'Mo K\a'
_diffrn_radiation_wavelength 0.71073
_diffrn_reflns_av_R_equivalents 0.02
_diffrn_reflns_limit_h_max 13
_diffrn_reflns_limit_h_min -13
_diffrn_reflns_limit_k_max 11
_diffrn_reflns_limit_k_min -10
_diffrn_reflns_limit_l_max 16
_diffrn_reflns_limit_l_min -16
_diffrn_reflns_number 4756
_diffrn_reflns_theta_max 27.48
_diffrn_reflns_theta_min 5.11
_diffrn_standards_decay_% 0.00
_diffrn_standards_interval_count 0
_diffrn_standards_interval_time 0
_diffrn_standards_number 0
_exptl_absorpt_coefficient_mu 14.256
_exptl_absorpt_correction_T_max 0.75
_exptl_absorpt_correction_T_min 0.57
_exptl_absorpt_correction_type multi-scan
_exptl_crystal_colour ' yellow '
_exptl_crystal_density_diffrn 2.873
_exptl_crystal_density_meas ?
_exptl_crystal_description ' plate '
_exptl_crystal_F_000 879.152
_exptl_crystal_size_max 0.20
_exptl_crystal_size_mid 0.04
_exptl_crystal_size_min 0.02
_refine_diff_density_max 1.23
_refine_diff_density_min -1.25
_refine_ls_goodness_of_fit_ref 0.8658
_refine_ls_number_parameters 146
_refine_ls_number_reflns 2050
_refine_ls_R_factor_gt 0.0254
_refine_ls_shift/su_max 0.000359
_refine_ls_structure_factor_coef Fsqd
_refine_ls_weighting_details
;
Chebychev polynomial with 3 parameters, Carruthers & Watkin , 1979,
 4.62     5.17     2.18
;
_refine_ls_weighting_scheme calc
_refine_ls_wR_factor_ref 0.0560
_reflns_limit_h_max 13
_reflns_limit_h_min -13
_reflns_limit_k_max 11
_reflns_limit_k_min 0
_reflns_limit_l_max 16
_reflns_limit_l_min 0
_reflns_number_gt 2050
_reflns_number_total 2631
_reflns_threshold_expression >3.00\s(I)
_cod_depositor_comments
;
The following automatic conversions were performed:
'_symmetry_cell_setting' value 'Monoclinic ' changed to 'monoclinic'
according to '/home/saulius/struct/CIF-dictionaries/cif_core.dic'
dictionary named 'cif_core.dic' version 2.4.1 from 2010-06-29.

Automatic conversion script
Id: cif_fix_enum 1527 2010-12-29 10:47:43Z saulius 
;
_cod_original_sg_symbol_H-M 'P 1 21/a 1 '
_cod_original_formula_sum ' C4 H13 N1 O8 P2 U1 '
_cod_database_code 4000247

loop_
_symmetry_equiv_pos_as_xyz
x,y,z
-x,-y,-z
-x+1/2,y+1/2,-z
x+1/2,-y+1/2,z

loop_
_atom_site_label
_atom_site_type_symbol
_atom_site_fract_x
_atom_site_fract_y
_atom_site_fract_z
_atom_site_U_iso_or_equiv
_atom_site_occupancy
_atom_site_adp_type
U1 U 0.38757(2) 0.01658(2) 0.230258(19) 0.0074 1.0000 Uani
P2 P 0.12784(16) 0.18761(18) 0.28571(14) 0.0114 1.0000 Uani
P1 P 0.21111(17) -0.33760(18) 0.27215(14) 0.0117 1.0000 Uani
O1 O 0.4055(4) -0.0109(5) 0.3659(3) 0.0141 1.0000 Uani
O7 O 0.1443(4) 0.0299(5) 0.2398(4) 0.0137 1.0000 Uani
O2 O 0.3687(5) 0.0412(5) 0.0943(4) 0.0157 1.0000 Uani
O4 O 0.5317(5) 0.2163(5) 0.2251(4) 0.0148 1.0000 Uani
O6 O 0.2971(5) -0.2293(5) 0.2108(4) 0.0149 1.0000 Uani
O3 O 0.2697(5) 0.2518(5) 0.2836(4) 0.0161 1.0000 Uani
O5 O 0.5907(4) -0.1101(5) 0.2103(4) 0.0134 1.0000 Uani
O8 O 0.3069(5) -0.4695(5) 0.3015(4) 0.0188 1.0000 Uani
N1 N -0.0322(5) -0.0728(6) 0.0955(4) 0.0141 1.0000 Uani
C1 C 0.1573(7) -0.2570(8) 0.3894(5) 0.0171 1.0000 Uani
C2 C 0.0719(8) 0.1719(8) 0.4151(6) 0.0207 1.0000 Uani
C4 C -0.1147(7) 0.0541(8) 0.0570(5) 0.0149 1.0000 Uani
C3 C 0.0316(7) -0.1588(8) 0.0096(6) 0.0165 1.0000 Uani
H1 H 0.1009 -0.3312 0.4272 0.0205 1.0000 Uiso
H2 H 0.2351 -0.2293 0.4330 0.0205 1.0000 Uiso
H3 H 0.1031 -0.1652 0.3742 0.0205 1.0000 Uiso
H4 H 0.0613 0.2736 0.4457 0.0237 1.0000 Uiso
H5 H 0.1389 0.1137 0.4570 0.0237 1.0000 Uiso
H6 H -0.0147 0.1175 0.4163 0.0237 1.0000 Uiso
H11 H -0.1512 0.1117 0.1169 0.0172 1.0000 Uiso
H12 H -0.1908 0.0135 0.0150 0.0172 1.0000 Uiso
H9 H 0.0902 -0.2392 0.0400 0.0184 1.0000 Uiso
H10 H -0.0387 -0.2069 -0.0337 0.0184 1.0000 Uiso
H7 H 0.0406 -0.0604 0.1303 0.0500 1.0000 Uiso
H8 H -0.0813 -0.1346 0.1395 0.0500 1.0000 Uiso
H13 H 0.2837 -0.5739 0.2817 0.0500 1.0000 Uiso
